data_4037942
loop_
_publ_author_name
'Sar, Saibal'
'Tripathi, Ankita'
'Dubey, Kshatresh Dutta'
'Sen, Subhabrata'

_publ_section_title
;
 Iodine-Catalyzed Aerobic Diazenylation-Amination of Indole Derivatives.
;
_journal_name_full 'The Journal of organic chemistry'
_journal_paper_doi 10.1021/acs.joc.9b03392
_journal_year 2020
_chemical_formula_moiety 'C21 H18 N4'
_chemical_formula_sum 'C21 H18 N4'
_chemical_formula_weight 326.39
_space_group_crystal_system orthorhombic
_space_group_IT_number 61
_space_group_name_Hall '-P 2ac 2ab'
_space_group_name_H-M_alt 'P b c a'
_atom_sites_solution_hydrogens mixed
_audit_creation_method SHELXL-2017/1
_cell_angle_alpha 90
_cell_angle_beta 90
_cell_angle_gamma 90
_cell_formula_units_Z 8
_cell_length_a 10.0660(7)
_cell_length_b 13.5727(11)
_cell_length_c 25.2821(17)
_cell_measurement_reflns_used 2362
_cell_measurement_temperature 297(2)
_cell_measurement_theta_max 25.28
_cell_measurement_theta_min 2.59
_cell_volume 3454.1(4)
_computing_cell_refinement 'Bruker SAINT'
_computing_data_collection 'Bruker APEX2'
_computing_data_reduction 'Bruker SAINT'
_computing_structure_refinement 'SHELXL-2017/1 (Sheldrick, 2017)'
_computing_structure_solution 'SHELXT 2014/5 (Sheldrick, 2014)'
_diffrn_ambient_temperature 297(2)
_diffrn_measured_fraction_theta_full 0.997
_diffrn_measured_fraction_theta_max 0.995
_diffrn_measurement_device_type 'Bruker APEX-II CCD'
_diffrn_measurement_method '\f and \w scans'
_diffrn_radiation_type MoK\a
_diffrn_radiation_wavelength 0.71073
_diffrn_reflns_av_R_equivalents 0.0778
_diffrn_reflns_av_unetI/netI 0.0578
_diffrn_reflns_Laue_measured_fraction_full 0.997
_diffrn_reflns_Laue_measured_fraction_max 0.995
_diffrn_reflns_limit_h_max 12
_diffrn_reflns_limit_h_min -12
_diffrn_reflns_limit_k_max 16
_diffrn_reflns_limit_k_min -14
_diffrn_reflns_limit_l_max 30
_diffrn_reflns_limit_l_min -31
_diffrn_reflns_number 19955
_diffrn_reflns_point_group_measured_fraction_full 0.997
_diffrn_reflns_point_group_measured_fraction_max 0.995
_diffrn_reflns_theta_full 25.242
_diffrn_reflns_theta_max 26.378
_diffrn_reflns_theta_min 1.611
_exptl_absorpt_coefficient_mu 0.077
_exptl_absorpt_correction_T_max 0.9705
_exptl_absorpt_correction_T_min 0.8639
_exptl_absorpt_correction_type multi-scan
_exptl_absorpt_process_details sadabs
_exptl_crystal_colour yellow
_exptl_crystal_density_diffrn 1.255
_exptl_crystal_description block
_exptl_crystal_F_000 1428
_exptl_crystal_size_max 0.130
_exptl_crystal_size_mid 0.110
_exptl_crystal_size_min 0.050
_refine_diff_density_max 0.161
_refine_diff_density_min -0.172
_refine_diff_density_rms 0.036
_refine_ls_extinction_method none
_refine_ls_goodness_of_fit_ref 1.013
_refine_ls_hydrogen_treatment mixed
_refine_ls_matrix_type full
_refine_ls_number_parameters 231
_refine_ls_number_reflns 3519
_refine_ls_number_restraints 0
_refine_ls_restrained_S_all 1.013
_refine_ls_R_factor_all 0.1150
_refine_ls_R_factor_gt 0.0542
_refine_ls_shift/su_max 0.000
_refine_ls_shift/su_mean 0.000
_refine_ls_structure_factor_coef Fsqd
_refine_ls_weighting_details 'w=1/[\s^2^(Fo^2^)+(0.0539P)^2^+0.7145P] where P=(Fo^2^+2Fc^2^)/3'
_refine_ls_weighting_scheme calc
_refine_ls_wR_factor_gt 0.1156
_refine_ls_wR_factor_ref 0.1459
_reflns_Friedel_coverage 0.000
_reflns_number_gt 1977
_reflns_number_total 3519
_reflns_threshold_expression 'I > 2\s(I)'
_cod_data_source_file jo9b03392_si_002.cif
_cod_data_source_block SS107_0m_a
_cod_database_code 4037942
_shelx_shelxl_version_number 2017/1
_shelx_space_group_comment
;
The symmetry employed for this shelxl refinement is uniquely defined
by the following loop, which should always be used as a source of
symmetry information in preference to the above space-group names.
They are only intended as comments.
;
_shelx_estimated_absorpt_t_min 0.988
_shelx_estimated_absorpt_t_max 0.995

loop_
_space_group_symop_operation_xyz
'x, y, z'
'-x+1/2, -y, z+1/2'
'-x, y+1/2, -z+1/2'
'x+1/2, -y+1/2, -z'
'-x, -y, -z'
'x-1/2, y, -z-1/2'
'x, -y-1/2, z-1/2'
'-x-1/2, y-1/2, z'

loop_
_atom_site_label
_atom_site_type_symbol
_atom_site_fract_x
_atom_site_fract_y
_atom_site_fract_z
_atom_site_U_iso_or_equiv
_atom_site_adp_type
_atom_site_occupancy
_atom_site_site_symmetry_order
_atom_site_calc_flag
_atom_site_refinement_flags_posn
_atom_site_refinement_flags_adp
_atom_site_refinement_flags_occupancy
_atom_site_disorder_assembly
_atom_site_disorder_group
N001 N 0.51146(19) 0.41889(14) 0.33935(7) 0.0497(5) Uani 1 1 d . . . . .
N002 N 0.5842(2) 0.48990(15) 0.36158(8) 0.0524(5) Uani 1 1 d . . . . .
N003 N 0.19341(18) 0.41931(15) 0.40100(8) 0.0534(5) Uani 1 1 d . . . . .
N004 N 0.37475(18) 0.53004(15) 0.42536(7) 0.0512(5) Uani 1 1 d . . . . .
C005 C 0.3190(2) 0.45961(17) 0.39865(9) 0.0466(6) Uani 1 1 d . . . . .
C006 C 0.3025(2) 0.59697(17) 0.45760(9) 0.0480(6) Uani 1 1 d . . . . .
C007 C 0.3906(2) 0.40532(17) 0.35682(8) 0.0467(6) Uani 1 1 d . . . . .
C008 C 0.3000(2) 0.33315(17) 0.33565(9) 0.0496(6) Uani 1 1 d . . . . .
C009 C 0.7131(2) 0.50827(18) 0.34373(9) 0.0483(6) Uani 1 1 d . . . . .
C00A C 0.1814(2) 0.34346(18) 0.36328(9) 0.0525(6) Uani 1 1 d . . . . .
C00B C 0.2044(2) 0.65536(19) 0.43592(9) 0.0564(6) Uani 1 1 d . . . . .
H00B H 0.181602 0.647720 0.400516 0.068 Uiso 1 1 calc R U . . .
C00C C 0.1402(3) 0.72475(19) 0.46615(10) 0.0614(7) Uani 1 1 d . . . . .
H00C H 0.073861 0.763374 0.451103 0.074 Uiso 1 1 calc R U . . .
C00D C 0.7750(2) 0.44968(18) 0.30644(9) 0.0553(6) Uani 1 1 d . . . . .
H00D H 0.730224 0.396641 0.291456 0.066 Uiso 1 1 calc R U . . .
C00E C 0.9035(2) 0.4706(2) 0.29170(10) 0.0604(7) Uani 1 1 d . . . . .
H00E H 0.945477 0.430250 0.267113 0.072 Uiso 1 1 calc R U . . .
C00F C 0.3375(3) 0.6107(2) 0.51001(9) 0.0624(7) Uani 1 1 d . . . . .
H00F H 0.405380 0.573238 0.524794 0.075 Uiso 1 1 calc R U . . .
C00G C 0.9712(3) 0.5491(2) 0.31223(11) 0.0650(7) Uani 1 1 d . . . . .
H00G H 1.058095 0.562060 0.301911 0.078 Uiso 1 1 calc R U . . .
C00H C 0.0734(3) 0.2833(2) 0.35313(11) 0.0661(7) Uani 1 1 d . . . . .
H00H H -0.005902 0.290262 0.371634 0.079 Uiso 1 1 calc R U . . .
C00I C 0.3123(3) 0.26245(19) 0.29655(9) 0.0598(7) Uani 1 1 d . . . . .
H00I H 0.391054 0.255774 0.277645 0.072 Uiso 1 1 calc R U . . .
C00J C 0.1732(3) 0.7374(2) 0.51849(11) 0.0660(7) Uani 1 1 d . . . . .
H00J H 0.129613 0.784305 0.538947 0.079 Uiso 1 1 calc R U . . .
C00K C 0.7798(3) 0.5885(2) 0.36428(11) 0.0690(8) Uani 1 1 d . . . . .
H00K H 0.738273 0.629171 0.388832 0.083 Uiso 1 1 calc R U . . .
C00L C 0.0885(3) 0.2123(2) 0.31419(11) 0.0709(8) Uani 1 1 d . . . . .
H00L H 0.017822 0.170342 0.306736 0.085 Uiso 1 1 calc R U . . .
C00M C 0.2051(3) 0.2020(2) 0.28624(11) 0.0700(8) Uani 1 1 d . . . . .
H00M H 0.211632 0.153911 0.260164 0.084 Uiso 1 1 calc R U . . .
C00N C 0.2722(3) 0.6796(2) 0.54032(11) 0.0711(8) Uani 1 1 d . . . . .
H00N H 0.294694 0.687264 0.575753 0.085 Uiso 1 1 calc R U . . .
C00O C 0.9083(3) 0.6083(2) 0.34834(11) 0.0762(8) Uani 1 1 d . . . . .
H00O H 0.952738 0.662428 0.362284 0.091 Uiso 1 1 calc R U . . .
C00P C 0.0977(3) 0.4305(2) 0.44374(11) 0.0743(8) Uani 1 1 d . . . . .
H00A H 0.141162 0.457856 0.474179 0.111 Uiso 1 1 calc R U . . .
H00P H 0.061089 0.367319 0.452590 0.111 Uiso 1 1 calc R U . . .
H00Q H 0.027578 0.473811 0.432629 0.111 Uiso 1 1 calc R U . . .
H1 H 0.542(2) 0.5304(19) 0.3871(10) 0.073(8) Uiso 1 1 d . . . . .

loop_
_atom_site_aniso_label
_atom_site_aniso_U_11
_atom_site_aniso_U_22
_atom_site_aniso_U_33
_atom_site_aniso_U_23
_atom_site_aniso_U_13
_atom_site_aniso_U_12
N001 0.0518(12) 0.0481(12) 0.0492(11) -0.0018(9) -0.0009(10) -0.0005(10)
N002 0.0469(12) 0.0573(13) 0.0531(12) -0.0106(10) 0.0037(10) 0.0008(10)
N003 0.0465(12) 0.0544(13) 0.0594(12) 0.0034(10) 0.0086(10) -0.0023(10)
N004 0.0482(12) 0.0545(13) 0.0510(11) -0.0024(10) 0.0045(9) 0.0023(10)
C005 0.0460(14) 0.0453(14) 0.0484(13) 0.0053(11) 0.0004(11) 0.0006(11)
C006 0.0444(13) 0.0522(15) 0.0473(13) -0.0006(11) 0.0060(11) -0.0034(11)
C007 0.0471(13) 0.0462(14) 0.0470(12) 0.0045(11) 0.0000(11) 0.0005(11)
C008 0.0513(14) 0.0452(14) 0.0521(13) 0.0062(11) -0.0020(12) 0.0005(11)
C009 0.0422(13) 0.0539(15) 0.0489(13) -0.0002(11) -0.0008(11) 0.0008(11)
C00A 0.0519(14) 0.0472(14) 0.0585(14) 0.0100(12) -0.0064(12) -0.0022(12)
C00B 0.0566(15) 0.0652(17) 0.0475(13) 0.0000(13) 0.0028(12) 0.0028(13)
C00C 0.0603(16) 0.0594(17) 0.0644(16) 0.0041(14) 0.0089(14) 0.0081(13)
C00D 0.0541(15) 0.0544(16) 0.0573(14) -0.0077(12) 0.0069(12) -0.0001(12)
C00E 0.0570(15) 0.0628(17) 0.0614(15) -0.0007(13) 0.0136(13) 0.0052(14)
C00F 0.0603(16) 0.0730(19) 0.0540(15) -0.0045(13) -0.0067(13) 0.0058(14)
C00G 0.0468(15) 0.0737(19) 0.0745(18) 0.0049(15) 0.0035(14) -0.0009(14)
C00H 0.0549(16) 0.0640(18) 0.0794(19) 0.0165(15) -0.0045(14) -0.0075(14)
C00I 0.0691(17) 0.0540(16) 0.0564(15) -0.0015(12) -0.0059(13) -0.0024(14)
C00J 0.0643(18) 0.0606(18) 0.0731(18) -0.0151(14) 0.0142(15) -0.0033(14)
C00K 0.0566(16) 0.078(2) 0.0726(17) -0.0283(15) 0.0077(14) -0.0052(14)
C00L 0.0738(19) 0.0590(18) 0.0798(19) 0.0066(15) -0.0230(16) -0.0178(15)
C00M 0.085(2) 0.0572(18) 0.0678(17) -0.0010(14) -0.0141(16) -0.0077(15)
C00N 0.0697(18) 0.086(2) 0.0573(15) -0.0203(15) 0.0009(14) 0.0015(17)
C00O 0.0568(17) 0.081(2) 0.091(2) -0.0206(17) -0.0050(16) -0.0149(15)
C00P 0.0646(17) 0.075(2) 0.0828(18) 0.0009(16) 0.0271(16) -0.0107(15)

loop_
_atom_type_symbol
_atom_type_description
_atom_type_scat_dispersion_real
_atom_type_scat_dispersion_imag
_atom_type_scat_source
C C 0.0033 0.0016 'International Tables Vol C Tables 4.2.6.8 and 6.1.1.4'
H H 0.0000 0.0000 'International Tables Vol C Tables 4.2.6.8 and 6.1.1.4'
N N 0.0061 0.0033 'International Tables Vol C Tables 4.2.6.8 and 6.1.1.4'

loop_
_geom_angle_atom_site_label_1
_geom_angle_atom_site_label_2
_geom_angle_atom_site_label_3
_geom_angle
_geom_angle_site_symmetry_1
_geom_angle_site_symmetry_3
_geom_angle_publ_flag
C007 N001 N002 118.01(19) . . ?
N001 N002 C009 120.2(2) . . ?
N001 N002 H1 117.3(15) . . ?
C009 N002 H1 122.3(16) . . ?
C005 N003 C00A 109.84(18) . . ?
C005 N003 C00P 126.7(2) . . ?
C00A N003 C00P 121.5(2) . . ?
C005 N004 C006 123.2(2) . . ?
N004 C005 N003 131.8(2) . . ?
N004 C005 C007 122.0(2) . . ?
N003 C005 C007 106.3(2) . . ?
C00B C006 C00F 119.0(2) . . ?
C00B C006 N004 120.4(2) . . ?
C00F C006 N004 120.3(2) . . ?
N001 C007 C008 124.0(2) . . ?
N001 C007 C005 128.7(2) . . ?
C008 C007 C005 107.3(2) . . ?
C00I C008 C00A 120.4(2) . . ?
C00I C008 C007 132.9(2) . . ?
C00A C008 C007 106.7(2) . . ?
C00K C009 C00D 119.4(2) . . ?
C00K C009 N002 118.1(2) . . ?
C00D C009 N002 122.5(2) . . ?
C00H C00A C008 121.5(2) . . ?
C00H C00A N003 128.6(2) . . ?
C008 C00A N003 109.9(2) . . ?
C00C C00B C006 120.6(2) . . ?
C00C C00B H00B 119.7 . . ?
C006 C00B H00B 119.7 . . ?
C00B C00C C00J 120.4(2) . . ?
C00B C00C H00C 119.8 . . ?
C00J C00C H00C 119.8 . . ?
C00E C00D C009 119.3(2) . . ?
C00E C00D H00D 120.3 . . ?
C009 C00D H00D 120.3 . . ?
C00G C00E C00D 121.8(2) . . ?
C00G C00E H00E 119.1 . . ?
C00D C00E H00E 119.1 . . ?
C00N C00F C006 120.2(2) . . ?
C00N C00F H00F 119.9 . . ?
C006 C00F H00F 119.9 . . ?
C00E C00G C00O 118.7(2) . . ?
C00E C00G H00G 120.7 . . ?
C00O C00G H00G 120.7 . . ?
C00A C00H C00L 117.1(2) . . ?
C00A C00H H00H 121.4 . . ?
C00L C00H H00H 121.4 . . ?
C00M C00I C008 118.5(2) . . ?
C00M C00I H00I 120.7 . . ?
C008 C00I H00I 120.7 . . ?
C00C C00J C00N 119.1(2) . . ?
C00C C00J H00J 120.4 . . ?
C00N C00J H00J 120.4 . . ?
C009 C00K C00O 119.9(2) . . ?
C009 C00K H00K 120.0 . . ?
C00O C00K H00K 120.0 . . ?
C00M C00L C00H 121.9(3) . . ?
C00M C00L H00L 119.1 . . ?
C00H C00L H00L 119.1 . . ?
C00L C00M C00I 120.6(3) . . ?
C00L C00M H00M 119.7 . . ?
C00I C00M H00M 119.7 . . ?
C00F C00N C00J 120.5(2) . . ?
C00F C00N H00N 119.7 . . ?
C00J C00N H00N 119.7 . . ?
C00G C00O C00K 120.9(3) . . ?
C00G C00O H00O 119.6 . . ?
C00K C00O H00O 119.6 . . ?
N003 C00P H00A 109.5 . . ?
N003 C00P H00P 109.5 . . ?
H00A C00P H00P 109.5 . . ?
N003 C00P H00Q 109.5 . . ?
H00A C00P H00Q 109.5 . . ?
H00P C00P H00Q 109.5 . . ?

loop_
_geom_bond_atom_site_label_1
_geom_bond_atom_site_label_2
_geom_bond_distance
_geom_bond_site_symmetry_2
_geom_bond_publ_flag
N001 C007 1.307(3) . ?
N001 N002 1.334(3) . ?
N002 C009 1.397(3) . ?
N002 H1 0.95(3) . ?
N003 C005 1.379(3) . ?
N003 C00A 1.408(3) . ?
N003 C00P 1.456(3) . ?
N004 C005 1.298(3) . ?
N004 C006 1.421(3) . ?
C005 C007 1.477(3) . ?
C006 C00B 1.379(3) . ?
C006 C00F 1.384(3) . ?
C007 C008 1.441(3) . ?
C008 C00I 1.383(3) . ?
C008 C00A 1.390(3) . ?
C009 C00K 1.381(3) . ?
C009 C00D 1.382(3) . ?
C00A C00H 1.384(3) . ?
C00B C00C 1.375(3) . ?
C00B H00B 0.9300 . ?
C00C C00J 1.375(3) . ?
C00C H00C 0.9300 . ?
C00D C00E 1.376(3) . ?
C00D H00D 0.9300 . ?
C00E C00G 1.366(3) . ?
C00E H00E 0.9300 . ?
C00F C00N 1.376(3) . ?
C00F H00F 0.9300 . ?
C00G C00O 1.371(4) . ?
C00G H00G 0.9300 . ?
C00H C00L 1.387(4) . ?
C00H H00H 0.9300 . ?
C00I C00M 1.381(3) . ?
C00I H00I 0.9300 . ?
C00J C00N 1.383(4) . ?
C00J H00J 0.9300 . ?
C00K C00O 1.381(3) . ?
C00K H00K 0.9300 . ?
C00L C00M 1.377(4) . ?
C00L H00L 0.9300 . ?
C00M H00M 0.9300 . ?
C00N H00N 0.9300 . ?
C00O H00O 0.9300 . ?
C00P H00A 0.9600 . ?
C00P H00P 0.9600 . ?
C00P H00Q 0.9600 . ?
